data_1547228
loop_
_publ_author_name
'Hu, Yue'
'Huang, Hanmin'

_publ_section_title
;
 Highly Selective Construction of Medium-Sized Lactams by
 Palladium-Catalyzed Intramolecular Hydroaminocarbonylation of
 Aminoalkynes.
;
_journal_issue 19
_journal_name_full 'Organic letters'
_journal_page_first 5070
_journal_page_last 5073
_journal_paper_doi 10.1021/acs.orglett.7b02284
_journal_volume 19
_journal_year 2017
_chemical_formula_sum 'C23 H18 Cl N O'
_chemical_formula_weight 359.83
_chemical_name_systematic
; 
 ? 
;
_space_group_IT_number 14
_symmetry_cell_setting monoclinic
_symmetry_space_group_name_Hall '-P 2ybc'
_symmetry_space_group_name_H-M 'P 1 21/c 1'
_atom_sites_solution_hydrogens geom
_atom_sites_solution_primary direct
_atom_sites_solution_secondary difmap
_audit_creation_method SHELXL-97
_cell_angle_alpha 90.00
_cell_angle_beta 112.388(6)
_cell_angle_gamma 90.00
_cell_formula_units_Z 4
_cell_length_a 14.800(4)
_cell_length_b 12.024(4)
_cell_length_c 11.523(3)
_cell_measurement_reflns_used 1937
_cell_measurement_temperature 296(2)
_cell_measurement_theta_max 23.66
_cell_measurement_theta_min 2.56
_cell_volume 1896.0(10)
_computing_cell_refinement 'Bruker SMART'
_computing_data_collection 'Bruker SMART APEX II'
_computing_data_reduction 'Bruker SMART'
_computing_structure_refinement 'SHELXL-97 (Sheldrick, 2008)'
_computing_structure_solution 'SHELXS-97 (Sheldrick, 2008)'
_diffrn_ambient_temperature 296(2)
_diffrn_measured_fraction_theta_full 0.996
_diffrn_measured_fraction_theta_max 0.996
_diffrn_measurement_device_type 'Bruker APEX II area detector'
_diffrn_measurement_method '\w scans'
_diffrn_radiation_monochromator graphite
_diffrn_radiation_source 'fine-focus sealed tube'
_diffrn_radiation_type MoK\a
_diffrn_radiation_wavelength 0.71073
_diffrn_reflns_av_R_equivalents 0.0469
_diffrn_reflns_av_sigmaI/netI 0.0518
_diffrn_reflns_limit_h_max 17
_diffrn_reflns_limit_h_min -17
_diffrn_reflns_limit_k_max 14
_diffrn_reflns_limit_k_min -13
_diffrn_reflns_limit_l_max 13
_diffrn_reflns_limit_l_min -13
_diffrn_reflns_number 9460
_diffrn_reflns_theta_full 25.28
_diffrn_reflns_theta_max 25.28
_diffrn_reflns_theta_min 1.49
_exptl_absorpt_coefficient_mu 0.212
_exptl_absorpt_correction_T_max 0.9588
_exptl_absorpt_correction_T_min 0.9391
_exptl_absorpt_correction_type multi-scan
_exptl_absorpt_process_details SADABS
_exptl_crystal_colour colorless
_exptl_crystal_density_diffrn 1.261
_exptl_crystal_density_method 'not measured'
_exptl_crystal_description block
_exptl_crystal_F_000 752
_exptl_crystal_size_max 0.30
_exptl_crystal_size_mid 0.20
_exptl_crystal_size_min 0.20
_refine_diff_density_max 0.162
_refine_diff_density_min -0.255
_refine_diff_density_rms 0.033
_refine_ls_extinction_method none
_refine_ls_goodness_of_fit_ref 1.002
_refine_ls_hydrogen_treatment mixed
_refine_ls_matrix_type full
_refine_ls_number_parameters 235
_refine_ls_number_reflns 3419
_refine_ls_number_restraints 0
_refine_ls_restrained_S_all 1.002
_refine_ls_R_factor_all 0.0954
_refine_ls_R_factor_gt 0.0468
_refine_ls_shift/su_max 0.000
_refine_ls_shift/su_mean 0.000
_refine_ls_structure_factor_coef Fsqd
_refine_ls_weighting_details 'calc w=1/[\s^2^(Fo^2^)+(0.0500P)^2^+0.3800P] where P=(Fo^2^+2Fc^2^)/3'
_refine_ls_weighting_scheme calc
_refine_ls_wR_factor_gt 0.1115
_refine_ls_wR_factor_ref 0.1353
_reflns_number_gt 1901
_reflns_number_total 3419
_reflns_threshold_expression >2sigma(I)
_cod_data_source_file ol7b02284_si_008.cif
_cod_data_source_block 5
_cod_depositor_comments
;
The following automatic conversions were performed:

'_symmetry_cell_setting' value 'Monoclinic' changed to 'monoclinic'
according to
/home/data/users/saulius/crontab/automatic-downloads/rss-feeds/ACS/lib/dictionaries/cif_core.dic
dictionary named 'cif_core.dic' version 2.4.2 from 2011-04-26.

'_exptl_absorpt_correction_type' value 'Multi-scan' changed to
'multi-scan' according to
/home/data/users/saulius/crontab/automatic-downloads/rss-feeds/ACS/lib/dictionaries/cif_core.dic
dictionary named 'cif_core.dic' version 2.4.2 from 2011-04-26.

Automatic conversion script
Id: cif_fix_values 4973 2017-02-22 13:04:09Z antanas 

 Adding full bibliography for 1547225--1547231.cif.
;
_cod_original_cell_volume 1896.1(10)
_cod_original_sg_symbol_H-M P2(1)/c
_cod_database_code 1547228

loop_
_symmetry_equiv_pos_as_xyz
'x, y, z'
'-x, y+1/2, -z+1/2'
'-x, -y, -z'
'x, -y-1/2, z-1/2'

loop_
_atom_site_label
_atom_site_type_symbol
_atom_site_fract_x
_atom_site_fract_y
_atom_site_fract_z
_atom_site_U_iso_or_equiv
_atom_site_adp_type
_atom_site_occupancy
_atom_site_symmetry_multiplicity
_atom_site_calc_flag
_atom_site_refinement_flags
C1 C 0.22655(19) 0.39249(19) 0.0966(2) 0.0627(7) Uani 1 1 d .
C2 C 0.2604(2) 0.3458(2) 0.2153(2) 0.0814(8) Uani 1 1 d .
H2 H 0.2157 0.3212 0.2486 0.098 Uiso 1 1 calc R
C3 C 0.3577(3) 0.3352(3) 0.2844(3) 0.1040(11) Uani 1 1 d .
H3 H 0.3784 0.3027 0.3635 0.125 Uiso 1 1 calc R
C4 C 0.4240(3) 0.3706(3) 0.2402(4) 0.1185(13) Uani 1 1 d .
H4 H 0.4902 0.3642 0.2894 0.142 Uiso 1 1 calc R
C5 C 0.3944(3) 0.4164(3) 0.1220(5) 0.1279(14) Uani 1 1 d .
H5 H 0.4404 0.4402 0.0904 0.154 Uiso 1 1 calc R
C6 C 0.2940(3) 0.4268(2) 0.0498(3) 0.0954(10) Uani 1 1 d .
H6 H 0.2733 0.4572 -0.0304 0.115 Uiso 1 1 calc R
C7 C 0.11852(18) 0.40657(19) 0.0227(2) 0.0665(7) Uani 1 1 d .
H7A H 0.0947 0.4680 0.0577 0.080 Uiso 1 1 calc R
H7B H 0.1080 0.4254 -0.0634 0.080 Uiso 1 1 calc R
C8 C 0.0756(2) 0.20958(19) -0.0454(2) 0.0687(7) Uani 1 1 d .
H8A H 0.1021 0.2332 -0.1065 0.082 Uiso 1 1 calc R
H8B H 0.0125 0.1754 -0.0905 0.082 Uiso 1 1 calc R
C9 C 0.1431(2) 0.12526(19) 0.0414(2) 0.0626(7) Uani 1 1 d .
C10 C 0.2321(2) 0.0993(2) 0.0364(2) 0.0805(8) Uani 1 1 d .
H10 H 0.2525 0.1362 -0.0203 0.097 Uiso 1 1 calc R
C11 C 0.2919(2) 0.0189(3) 0.1146(3) 0.0922(9) Uani 1 1 d .
H11 H 0.3526 0.0033 0.1116 0.111 Uiso 1 1 calc R
C12 C 0.2612(2) -0.0374(2) 0.1962(3) 0.0848(9) Uani 1 1 d .
H12 H 0.3008 -0.0920 0.2481 0.102 Uiso 1 1 calc R
C13 C 0.1720(2) -0.01355(19) 0.2020(2) 0.0704(7) Uani 1 1 d .
H13 H 0.1510 -0.0534 0.2562 0.084 Uiso 1 1 calc R
C14 C 0.11243(19) 0.07043(17) 0.1266(2) 0.0575(6) Uani 1 1 d .
C15 C 0.01855(18) 0.09421(18) 0.1340(2) 0.0595(6) Uani 1 1 d .
H15 H -0.0112 0.0346 0.1569 0.071 Uiso 1 1 calc R
C16 C -0.03174(17) 0.19129(18) 0.11211(19) 0.0537(6) Uani 1 1 d .
C17 C 0.01244(17) 0.30100(18) 0.0986(2) 0.0553(6) Uani 1 1 d .
C18 C -0.12992(18) 0.19681(18) 0.1158(2) 0.0565(6) Uani 1 1 d .
C19 C -0.1576(2) 0.1322(2) 0.1971(2) 0.0700(7) Uani 1 1 d .
H19 H -0.1111 0.0875 0.2558 0.084 Uiso 1 1 calc R
C20 C -0.2516(2) 0.1326(2) 0.1934(3) 0.0771(8) Uani 1 1 d .
H20 H -0.2681 0.0879 0.2482 0.092 Uiso 1 1 calc R
C21 C -0.3210(2) 0.1989(2) 0.1085(3) 0.0745(7) Uani 1 1 d .
C22 C -0.2962(2) 0.2652(2) 0.0279(3) 0.0797(8) Uani 1 1 d .
H22 H -0.3432 0.3101 -0.0299 0.096 Uiso 1 1 calc R
C23 C -0.2015(2) 0.2652(2) 0.0327(2) 0.0711(7) Uani 1 1 d .
H23 H -0.1852 0.3119 -0.0206 0.085 Uiso 1 1 calc R
Cl1 Cl -0.43869(6) 0.20031(9) 0.10496(9) 0.1195(4) Uani 1 1 d .
N1 N 0.06261(14) 0.30705(15) 0.02321(17) 0.0578(5) Uani 1 1 d .
O1 O 0.00286(12) 0.38163(12) 0.15995(15) 0.0656(5) Uani 1 1 d .

loop_
_atom_site_aniso_label
_atom_site_aniso_U_11
_atom_site_aniso_U_22
_atom_site_aniso_U_33
_atom_site_aniso_U_23
_atom_site_aniso_U_13
_atom_site_aniso_U_12
C1 0.0814(18) 0.0469(14) 0.0636(16) 0.0004(11) 0.0318(15) 0.0059(12)
C2 0.083(2) 0.096(2) 0.0589(17) 0.0000(15) 0.0209(15) 0.0057(16)
C3 0.090(2) 0.123(3) 0.086(2) 0.001(2) 0.018(2) 0.010(2)
C4 0.086(3) 0.124(3) 0.135(4) 0.006(3) 0.029(3) 0.013(2)
C5 0.106(3) 0.127(3) 0.173(4) 0.026(3) 0.078(3) 0.010(2)
C6 0.108(3) 0.084(2) 0.109(2) 0.0250(18) 0.057(2) 0.0159(19)
C7 0.0894(19) 0.0494(15) 0.0594(15) 0.0153(11) 0.0271(14) 0.0056(13)
C8 0.107(2) 0.0558(15) 0.0440(13) -0.0009(11) 0.0294(13) 0.0080(14)
C9 0.0939(19) 0.0449(14) 0.0469(14) -0.0069(11) 0.0246(13) 0.0083(13)
C10 0.118(2) 0.0679(19) 0.0677(18) 0.0012(14) 0.0486(17) 0.0188(17)
C11 0.110(2) 0.080(2) 0.095(2) -0.0030(18) 0.048(2) 0.0281(18)
C12 0.113(2) 0.0618(18) 0.079(2) 0.0072(14) 0.0350(18) 0.0320(17)
C13 0.101(2) 0.0448(15) 0.0614(16) 0.0009(12) 0.0257(15) 0.0083(14)
C14 0.0837(17) 0.0357(13) 0.0479(13) -0.0054(10) 0.0192(12) 0.0044(12)
C15 0.0837(18) 0.0391(14) 0.0490(13) -0.0023(10) 0.0176(12) -0.0034(12)
C16 0.0747(16) 0.0415(13) 0.0387(12) -0.0009(9) 0.0146(11) -0.0006(12)
C17 0.0728(16) 0.0404(13) 0.0424(13) 0.0041(10) 0.0103(12) 0.0057(11)
C18 0.0769(16) 0.0406(13) 0.0450(13) -0.0015(10) 0.0154(12) 0.0001(12)
C19 0.0817(19) 0.0636(17) 0.0585(16) 0.0071(12) 0.0198(14) 0.0047(14)
C20 0.090(2) 0.0713(19) 0.0693(18) 0.0019(14) 0.0302(16) -0.0033(16)
C21 0.0760(18) 0.0706(18) 0.0728(18) -0.0135(15) 0.0236(15) -0.0017(15)
C22 0.083(2) 0.0679(19) 0.0732(19) 0.0020(14) 0.0125(16) 0.0133(15)
C23 0.087(2) 0.0558(16) 0.0635(16) 0.0085(13) 0.0207(15) 0.0071(14)
Cl1 0.0837(6) 0.1400(9) 0.1295(8) -0.0109(6) 0.0348(5) -0.0003(5)
N1 0.0847(14) 0.0429(11) 0.0453(11) 0.0045(8) 0.0241(10) 0.0038(10)
O1 0.0957(12) 0.0396(9) 0.0628(10) -0.0034(7) 0.0319(9) 0.0028(8)

loop_
_atom_type_symbol
_atom_type_description
_atom_type_scat_dispersion_real
_atom_type_scat_dispersion_imag
_atom_type_scat_source
C C 0.0033 0.0016 'International Tables Vol C Tables 4.2.6.8 and 6.1.1.4'
H H 0.0000 0.0000 'International Tables Vol C Tables 4.2.6.8 and 6.1.1.4'
N N 0.0061 0.0033 'International Tables Vol C Tables 4.2.6.8 and 6.1.1.4'
O O 0.0106 0.0060 'International Tables Vol C Tables 4.2.6.8 and 6.1.1.4'
Cl Cl 0.1484 0.1585 'International Tables Vol C Tables 4.2.6.8 and 6.1.1.4'

loop_
_geom_angle_atom_site_label_1
_geom_angle_atom_site_label_2
_geom_angle_atom_site_label_3
_geom_angle
C6 C1 C2 118.0(3)
C6 C1 C7 121.3(3)
C2 C1 C7 120.7(2)
C3 C2 C1 121.3(3)
C3 C2 H2 119.3
C1 C2 H2 119.3
C4 C3 C2 121.0(3)
C4 C3 H3 119.5
C2 C3 H3 119.5
C3 C4 C5 120.1(4)
C3 C4 H4 119.9
C5 C4 H4 119.9
C4 C5 C6 119.1(4)
C4 C5 H5 120.4
C6 C5 H5 120.4
C1 C6 C5 120.4(3)
C1 C6 H6 119.8
C5 C6 H6 119.8
N1 C7 C1 112.78(19)
N1 C7 H7A 109.0
C1 C7 H7A 109.0
N1 C7 H7B 109.0
C1 C7 H7B 109.0
H7A C7 H7B 107.8
N1 C8 C9 111.70(18)
N1 C8 H8A 109.3
C9 C8 H8A 109.3
N1 C8 H8B 109.3
C9 C8 H8B 109.3
H8A C8 H8B 107.9
C10 C9 C14 119.7(2)
C10 C9 C8 121.9(2)
C14 C9 C8 118.4(2)
C9 C10 C11 121.0(3)
C9 C10 H10 119.5
C11 C10 H10 119.5
C12 C11 C10 119.6(3)
C12 C11 H11 120.2
C10 C11 H11 120.2
C11 C12 C13 120.4(3)
C11 C12 H12 119.8
C13 C12 H12 119.8
C12 C13 C14 120.5(3)
C12 C13 H13 119.7
C14 C13 H13 119.7
C9 C14 C13 118.7(2)
C9 C14 C15 121.6(2)
C13 C14 C15 119.6(2)
C16 C15 C14 128.9(2)
C16 C15 H15 115.5
C14 C15 H15 115.5
C15 C16 C18 120.8(2)
C15 C16 C17 123.0(2)
C18 C16 C17 115.84(19)
O1 C17 N1 122.6(2)
O1 C17 C16 118.5(2)
N1 C17 C16 118.9(2)
C19 C18 C23 116.7(2)
C19 C18 C16 122.8(2)
C23 C18 C16 120.5(2)
C20 C19 C18 122.0(2)
C20 C19 H19 119.0
C18 C19 H19 119.0
C21 C20 C19 119.9(3)
C21 C20 H20 120.1
C19 C20 H20 120.1
C20 C21 C22 119.9(3)
C20 C21 Cl1 119.8(2)
C22 C21 Cl1 120.3(2)
C21 C22 C23 119.9(3)
C21 C22 H22 120.0
C23 C22 H22 120.0
C22 C23 C18 121.5(3)
C22 C23 H23 119.2
C18 C23 H23 119.2
C17 N1 C7 120.2(2)
C17 N1 C8 121.6(2)
C7 N1 C8 117.6(2)

loop_
_geom_bond_atom_site_label_1
_geom_bond_atom_site_label_2
_geom_bond_distance
C1 C6 1.367(4)
C1 C2 1.384(3)
C1 C7 1.508(3)
C2 C3 1.361(4)
C2 H2 0.9300
C3 C4 1.334(5)
C3 H3 0.9300
C4 C5 1.377(5)
C4 H4 0.9300
C5 C6 1.405(5)
C5 H5 0.9300
C6 H6 0.9300
C7 N1 1.456(3)
C7 H7A 0.9700
C7 H7B 0.9700
C8 N1 1.467(3)
C8 C9 1.505(3)
C8 H8A 0.9700
C8 H8B 0.9700
C9 C10 1.377(4)
C9 C14 1.394(3)
C10 C11 1.386(4)
C10 H10 0.9300
C11 C12 1.370(4)
C11 H11 0.9300
C12 C13 1.377(4)
C12 H12 0.9300
C13 C14 1.403(3)
C13 H13 0.9300
C14 C15 1.452(3)
C15 C16 1.355(3)
C15 H15 0.9300
C16 C18 1.471(3)
C16 C17 1.507(3)
C17 O1 1.240(2)
C17 N1 1.342(3)
C18 C19 1.394(3)
C18 C23 1.394(3)
C19 C20 1.374(3)
C19 H19 0.9300
C20 C21 1.372(4)
C20 H20 0.9300
C21 C22 1.376(4)
C21 Cl1 1.727(3)
C22 C23 1.381(3)
C22 H22 0.9300
C23 H23 0.9300

loop_
_geom_torsion_atom_site_label_1
_geom_torsion_atom_site_label_2
_geom_torsion_atom_site_label_3
_geom_torsion_atom_site_label_4
_geom_torsion
C6 C1 C2 C3 0.7(4)
C7 C1 C2 C3 -178.3(3)
C1 C2 C3 C4 0.7(5)
C2 C3 C4 C5 -1.5(6)
C3 C4 C5 C6 0.9(6)
C2 C1 C6 C5 -1.2(4)
C7 C1 C6 C5 177.8(3)
C4 C5 C6 C1 0.4(5)
C6 C1 C7 N1 134.3(3)
C2 C1 C7 N1 -46.7(3)
N1 C8 C9 C10 -115.0(3)
N1 C8 C9 C14 66.8(3)
C14 C9 C10 C11 0.2(4)
C8 C9 C10 C11 -178.0(2)
C9 C10 C11 C12 1.5(4)
C10 C11 C12 C13 -0.8(4)
C11 C12 C13 C14 -1.5(4)
C10 C9 C14 C13 -2.5(3)
C8 C9 C14 C13 175.8(2)
C10 C9 C14 C15 -179.2(2)
C8 C9 C14 C15 -0.9(3)
C12 C13 C14 C9 3.2(3)
C12 C13 C14 C15 179.9(2)
C9 C14 C15 C16 -31.7(4)
C13 C14 C15 C16 151.7(2)
C14 C15 C16 C18 175.6(2)
C14 C15 C16 C17 -12.1(4)
C15 C16 C17 O1 -130.8(2)
C18 C16 C17 O1 41.9(3)
C15 C16 C17 N1 47.5(3)
C18 C16 C17 N1 -139.8(2)
C15 C16 C18 C19 33.7(3)
C17 C16 C18 C19 -139.1(2)
C15 C16 C18 C23 -143.6(2)
C17 C16 C18 C23 43.5(3)
C23 C18 C19 C20 2.1(4)
C16 C18 C19 C20 -175.3(2)
C18 C19 C20 C21 -0.7(4)
C19 C20 C21 C22 -0.3(4)
C19 C20 C21 Cl1 -179.3(2)
C20 C21 C22 C23 -0.2(4)
Cl1 C21 C22 C23 178.8(2)
C21 C22 C23 C18 1.7(4)
C19 C18 C23 C22 -2.7(4)
C16 C18 C23 C22 174.9(2)
O1 C17 N1 C7 7.6(3)
C16 C17 N1 C7 -170.65(19)
O1 C17 N1 C8 178.0(2)
C16 C17 N1 C8 -0.3(3)
C1 C7 N1 C17 101.8(2)
C1 C7 N1 C8 -69.0(3)
C9 C8 N1 C17 -70.0(3)
C9 C8 N1 C7 100.6(2)
